data_4119180
loop_
_publ_author_name
'Jing Zhang'
'Jiahui Tan'
'Zhiying Ma'
'Wei Xu'
'Guangyao Zhao'
'Hua Geng'
'Chong'an Di'
'Wenping Hu'
'Zhigang Shuai'
'Kamaljit Singh'
'Daoben Zhu'

_publ_section_title
;
 Fullerene/Sulfur-Bridged Annulene Cocrystals: Two-Dimensional Segregated
 Heterojunctions with Ambipolar Transport Properties and Photoresponsivity
;
_journal_name_full 'Journal of the American Chemical Society'
_journal_page_first 558
_journal_page_last 561
_journal_paper_doi 10.1021/ja310098k
_journal_volume 135
_journal_year 2013
_chemical_formula_moiety 'C94 H22 S4'
_chemical_formula_sum 'C94 H22 S4'
_chemical_formula_weight 1279.36
_chemical_name_systematic
; 
 ? 
;
_space_group_IT_number 14
_symmetry_cell_setting monoclinic
_symmetry_space_group_name_Hall '-P 2ybc'
_symmetry_space_group_name_H-M 'P 1 21/c 1'
_atom_sites_solution_hydrogens geom
_atom_sites_solution_primary direct
_atom_sites_solution_secondary difmap
_audit_creation_method SHELXL-97
_cell_angle_alpha 90.00
_cell_angle_beta 101.276(5)
_cell_angle_gamma 90.00
_cell_formula_units_Z 2
_cell_length_a 13.2250(11)
_cell_length_b 13.2990(12)
_cell_length_c 14.9800(14)
_cell_measurement_reflns_used 6767
_cell_measurement_temperature 113(2)
_cell_measurement_theta_max 28.00
_cell_measurement_theta_min 1.50
_cell_volume 2583.8(4)
_computing_cell_refinement 'CrystalClear-SM Expert 2.0 r5'
_computing_data_collection 'CrystalClear-SM Expert 2.0 r5 (Rigaku, 2010)'
_computing_data_reduction 'CrystalClear-SM Expert 2.0 r5'
_computing_molecular_graphics 'CrystalStructure 4.0'
_computing_publication_material 'CrystalStructure 4.0 (Rigaku, 2009)'
_computing_structure_refinement 'SHELXL-97 (Sheldrick, 1997)'
_computing_structure_solution 'SHELXS-97 (Sheldrick, 1990)'
_diffrn_ambient_temperature 113(2)
_diffrn_detector_area_resol_mean 14.222
_diffrn_measured_fraction_theta_full 0.997
_diffrn_measured_fraction_theta_max 0.997
_diffrn_measurement_device_type 'Rigaku Saturn724 CCD'
_diffrn_measurement_method \w
_diffrn_radiation_monochromator multilayer
_diffrn_radiation_source 'rotating anode'
_diffrn_radiation_type MoK\a
_diffrn_radiation_wavelength 0.71075
_diffrn_reflns_av_R_equivalents 0.0000
_diffrn_reflns_av_sigmaI/netI 0.0563
_diffrn_reflns_limit_h_max 16
_diffrn_reflns_limit_h_min -16
_diffrn_reflns_limit_k_max 16
_diffrn_reflns_limit_k_min -16
_diffrn_reflns_limit_l_max 18
_diffrn_reflns_limit_l_min -6
_diffrn_reflns_number 5076
_diffrn_reflns_theta_full 26.00
_diffrn_reflns_theta_max 26.00
_diffrn_reflns_theta_min 1.57
_diffrn_standards_decay_% 0
_diffrn_standards_interval_count 0
_diffrn_standards_interval_time 0
_diffrn_standards_number 0
_exptl_absorpt_coefficient_mu 0.249
_exptl_absorpt_correction_T_max 0.9707
_exptl_absorpt_correction_T_min 0.9200
_exptl_absorpt_correction_type multi-scan
_exptl_absorpt_process_details CrystalClear
_exptl_crystal_colour black
_exptl_crystal_density_diffrn 1.644
_exptl_crystal_description prism
_exptl_crystal_F_000 1300
_exptl_crystal_size_max 0.34
_exptl_crystal_size_mid 0.28
_exptl_crystal_size_min 0.12
_refine_diff_density_max 1.870
_refine_diff_density_min -0.805
_refine_diff_density_rms 0.130
_refine_ls_extinction_method none
_refine_ls_goodness_of_fit_ref 1.150
_refine_ls_hydrogen_treatment constr
_refine_ls_matrix_type full
_refine_ls_number_parameters 444
_refine_ls_number_reflns 5076
_refine_ls_number_restraints 0
_refine_ls_restrained_S_all 1.150
_refine_ls_R_factor_all 0.1099
_refine_ls_R_factor_gt 0.0960
_refine_ls_shift/su_max 0.018
_refine_ls_shift/su_mean 0.000
_refine_ls_structure_factor_coef Fsqd
_refine_ls_weighting_details 'calc w=1/[\s^2^(Fo^2^)+(0.0001P)^2^+21.2206P] where P=(Fo^2^+2Fc^2^)/3'
_refine_ls_weighting_scheme calc
_refine_ls_wR_factor_gt 0.2207
_refine_ls_wR_factor_ref 0.2267
_reflns_number_gt 3964
_reflns_number_total 5076
_reflns_threshold_expression >2sigma(I)
_cod_data_source_file ja310098k_si_003.cif
_cod_data_source_block shelxl
_cod_database_code 4119180

loop_
_symmetry_equiv_pos_as_xyz
'x, y, z'
'-x, y+1/2, -z+1/2'
'-x, -y, -z'
'x, -y-1/2, z-1/2'

loop_
_atom_site_label
_atom_site_type_symbol
_atom_site_fract_x
_atom_site_fract_y
_atom_site_fract_z
_atom_site_U_iso_or_equiv
_atom_site_adp_type
_atom_site_occupancy
_atom_site_symmetry_multiplicity
_atom_site_calc_flag
_atom_site_refinement_flags
S1 S 0.01684(11) 0.38661(11) 0.10895(9) 0.0160(3) Uani 1 1 d .
S2 S 0.05054(11) 0.61106(11) 0.10691(9) 0.0153(3) Uani 1 1 d .
C1 C -0.0282(4) 0.1874(4) 0.0485(4) 0.0171(12) Uani 1 1 d .
H1 H -0.0280 0.1212 0.0724 0.021 Uiso 1 1 calc R
C2 C 0.0209(4) 0.2569(5) 0.1141(4) 0.0181(12) Uani 1 1 d .
C3 C 0.0777(5) 0.2263(5) 0.1989(4) 0.0190(13) Uani 1 1 d .
H3 H 0.0878 0.1577 0.2157 0.023 Uiso 1 1 calc R
C4 C 0.1174(4) 0.3033(5) 0.2552(4) 0.0201(13) Uani 1 1 d .
H4 H 0.1582 0.2930 0.3141 0.024 Uiso 1 1 calc R
C5 C 0.0923(4) 0.3997(5) 0.2181(4) 0.0168(12) Uani 1 1 d .
C6 C 0.1257(4) 0.4913(5) 0.2594(4) 0.0155(12) Uani 1 1 d .
C7 C 0.1127(4) 0.5870(5) 0.2194(4) 0.0164(12) Uani 1 1 d .
C8 C 0.1542(4) 0.6781(5) 0.2585(4) 0.0182(12) Uani 1 1 d .
H8 H 0.1868 0.6837 0.3207 0.022 Uiso 1 1 calc R
C9 C 0.1438(4) 0.7571(5) 0.2001(4) 0.0183(12) Uani 1 1 d .
H9 H 0.1704 0.8220 0.2179 0.022 Uiso 1 1 calc R
C10 C 0.0907(4) 0.7358(4) 0.1114(4) 0.0155(12) Uani 1 1 d .
C11 C 0.0765(4) 0.8081(5) 0.0420(4) 0.0181(12) Uani 1 1 d .
H11 H 0.1083 0.8702 0.0625 0.022 Uiso 1 1 calc R
C12 C 0.1871(5) 0.4853(4) 0.3560(4) 0.0164(12) Uani 1 1 d .
C13 C 0.2884(5) 0.5169(5) 0.3768(4) 0.0197(13) Uani 1 1 d .
H13 H 0.3194 0.5449 0.3304 0.024 Uiso 1 1 calc R
C14 C 0.3450(5) 0.5082(5) 0.4637(4) 0.0230(13) Uani 1 1 d .
H14 H 0.4145 0.5306 0.4771 0.028 Uiso 1 1 calc R
C15 C 0.3004(5) 0.4665(5) 0.5323(4) 0.0245(14) Uani 1 1 d .
H15 H 0.3396 0.4601 0.5923 0.029 Uiso 1 1 calc R
C16 C 0.1999(5) 0.4349(5) 0.5126(4) 0.0245(14) Uani 1 1 d .
H16 H 0.1689 0.4069 0.5591 0.029 Uiso 1 1 calc R
C17 C 0.1433(5) 0.4439(5) 0.4245(4) 0.0191(12) Uani 1 1 d .
H17 H 0.0738 0.4214 0.4110 0.023 Uiso 1 1 calc R
C18 C 0.6273(5) 0.2753(5) -0.0378(5) 0.0304(16) Uani 1 1 d .
C19 C 0.5818(8) 0.2495(5) 0.0387(5) 0.045(2) Uani 1 1 d .
C20 C 0.6349(7) 0.2991(6) 0.1210(5) 0.042(2) Uani 1 1 d .
C21 C 0.7169(6) 0.3599(7) 0.1020(5) 0.041(2) Uani 1 1 d .
C22 C 0.7144(8) 0.3432(9) 0.0040(6) 0.067(3) Uani 1 1 d .
C23 C 0.7318(7) 0.4100(10) -0.0489(6) 0.070(4) Uani 1 1 d .
C24 C 0.6742(5) 0.4298(6) -0.1393(4) 0.0258(15) Uani 1 1 d .
C25 C 0.5882(6) 0.3725(5) -0.1763(4) 0.0284(15) Uani 1 1 d .
C26 C 0.5628(6) 0.2895(5) -0.1218(5) 0.0305(16) Uani 1 1 d .
C27 C 0.4553(6) 0.2785(5) -0.1325(5) 0.0336(17) Uani 1 1 d .
C28 C 0.4123(6) 0.2542(6) -0.0598(7) 0.046(2) Uani 1 1 d .
C29 C 0.4766(7) 0.2391(5) 0.0275(6) 0.045(2) Uani 1 1 d .
C30 C 0.5778(5) 0.3321(5) 0.1825(5) 0.0302(16) Uani 1 1 d .
C31 C 0.5991(5) 0.4262(6) 0.2269(4) 0.0285(16) Uani 1 1 d .
C32 C 0.6784(6) 0.4860(6) 0.2080(5) 0.0334(17) Uani 1 1 d .
C33 C 0.7377(5) 0.4512(8) 0.1444(6) 0.049(3) Uani 1 1 d .
C34 C 0.7638(5) 0.5353(8) 0.0901(6) 0.049(2) Uani 1 1 d .
C35 C 0.7653(5) 0.5158(6) 0.0007(6) 0.0344(17) Uani 1 1 d .
C36 C 0.7249(5) 0.5864(6) -0.0684(4) 0.0280(16) Uani 1 1 d .
C37 C 0.6707(5) 0.5371(6) -0.1505(4) 0.0321(17) Uani 1 1 d .
C38 C 0.5837(6) 0.5822(5) -0.1970(4) 0.0288(15) Uani 1 1 d .
C39 C 0.4979(5) 0.4199(5) -0.2249(4) 0.0261(15) Uani 1 1 d .
C40 C 0.5043(6) 0.4763(6) 0.2363(4) 0.0300(16) Uani 1 1 d .
C41 C 0.7217(6) 0.6252(7) 0.1161(5) 0.042(2) Uani 1 1 d .
C42 C 0.6840(5) 0.6760(5) -0.0445(5) 0.0313(16) Uani 1 1 d .
C44 C 0.4107(7) 0.3627(9) -0.2009(6) 0.065(3) Uani 1 1 d .
C45 C 0.3176(6) 0.3054(6) -0.0509(6) 0.040(2) Uani 1 1 d .
C46 C 0.4120(7) 0.2818(7) 0.0927(6) 0.055(3) Uani 1 1 d .
C47 C 0.4635(8) 0.3231(7) 0.1662(6) 0.056(3) Uani 1 1 d .
C48 C 0.6708(7) 0.5940(8) 0.1921(6) 0.057(3) Uani 1 1 d .

loop_
_atom_site_aniso_label
_atom_site_aniso_U_11
_atom_site_aniso_U_22
_atom_site_aniso_U_33
_atom_site_aniso_U_23
_atom_site_aniso_U_13
_atom_site_aniso_U_12
S1 0.0179(7) 0.0164(7) 0.0118(7) 0.0002(5) -0.0018(5) -0.0013(6)
S2 0.0166(6) 0.0164(7) 0.0117(6) -0.0005(5) 0.0000(5) -0.0021(6)
C1 0.022(3) 0.013(3) 0.015(3) 0.002(2) 0.002(2) 0.000(2)
C2 0.019(3) 0.020(3) 0.016(3) 0.000(2) 0.003(2) -0.001(2)
C3 0.026(3) 0.013(3) 0.018(3) 0.003(2) 0.005(2) 0.003(2)
C4 0.019(3) 0.024(3) 0.015(3) 0.001(2) -0.003(2) 0.004(2)
C5 0.014(3) 0.023(3) 0.013(3) 0.002(2) 0.003(2) 0.002(2)
C6 0.012(3) 0.023(3) 0.012(3) -0.002(2) 0.002(2) 0.000(2)
C7 0.017(3) 0.024(3) 0.009(3) -0.001(2) 0.003(2) -0.001(2)
C8 0.017(3) 0.025(3) 0.011(3) 0.000(2) -0.002(2) 0.000(2)
C9 0.016(3) 0.020(3) 0.016(3) -0.003(2) -0.001(2) -0.005(2)
C10 0.012(2) 0.017(3) 0.018(3) -0.002(2) 0.003(2) -0.002(2)
C11 0.018(3) 0.015(3) 0.021(3) -0.003(2) 0.003(2) -0.002(2)
C12 0.021(3) 0.019(3) 0.009(3) -0.003(2) 0.003(2) 0.004(2)
C13 0.018(3) 0.021(3) 0.019(3) -0.002(2) -0.001(2) 0.001(2)
C14 0.021(3) 0.019(3) 0.025(3) -0.004(3) -0.005(3) -0.001(2)
C15 0.035(4) 0.022(3) 0.011(3) -0.004(2) -0.009(3) 0.006(3)
C16 0.038(4) 0.025(3) 0.012(3) 0.005(3) 0.006(3) 0.001(3)
C17 0.022(3) 0.021(3) 0.015(3) 0.000(2) 0.005(2) 0.000(2)
C18 0.029(3) 0.019(3) 0.045(4) -0.007(3) 0.011(3) 0.013(3)
C19 0.084(6) 0.014(3) 0.034(4) 0.002(3) 0.004(4) 0.024(4)
C20 0.064(5) 0.031(4) 0.028(4) 0.013(3) 0.003(4) 0.029(4)
C21 0.033(4) 0.075(6) 0.018(3) 0.018(4) 0.010(3) 0.037(4)
C22 0.059(6) 0.108(9) 0.040(5) 0.026(6) 0.022(4) 0.062(6)
C23 0.049(5) 0.139(11) 0.030(4) 0.026(6) 0.025(4) 0.065(6)
C24 0.021(3) 0.048(4) 0.012(3) -0.001(3) 0.012(2) 0.012(3)
C25 0.048(4) 0.026(4) 0.017(3) -0.005(3) 0.021(3) 0.006(3)
C26 0.056(5) 0.016(3) 0.025(3) -0.004(3) 0.019(3) 0.006(3)
C27 0.048(4) 0.022(4) 0.029(4) -0.014(3) 0.004(3) -0.005(3)
C28 0.050(5) 0.015(4) 0.078(7) -0.023(4) 0.024(5) -0.011(3)
C29 0.077(6) 0.010(3) 0.062(6) 0.006(3) 0.050(5) -0.003(4)
C30 0.032(4) 0.030(4) 0.027(4) 0.018(3) 0.002(3) 0.004(3)
C31 0.031(3) 0.046(4) 0.006(3) 0.005(3) -0.002(2) 0.015(3)
C32 0.037(4) 0.035(4) 0.018(3) 0.006(3) -0.018(3) -0.004(3)
C33 0.014(3) 0.089(7) 0.037(4) 0.040(5) -0.012(3) -0.001(4)
C34 0.012(3) 0.076(7) 0.053(5) 0.029(5) -0.012(3) -0.015(4)
C35 0.010(3) 0.036(4) 0.057(5) -0.002(4) 0.005(3) 0.003(3)
C36 0.021(3) 0.047(4) 0.021(3) -0.007(3) 0.014(3) -0.016(3)
C37 0.030(4) 0.052(5) 0.019(3) -0.009(3) 0.017(3) -0.020(3)
C38 0.046(4) 0.030(4) 0.016(3) 0.006(3) 0.021(3) -0.002(3)
C39 0.032(3) 0.041(4) 0.007(3) -0.009(3) 0.005(2) -0.003(3)
C40 0.033(4) 0.051(5) 0.006(3) 0.005(3) 0.005(3) 0.014(3)
C41 0.033(4) 0.075(6) 0.017(3) -0.011(4) 0.001(3) -0.033(4)
C42 0.025(3) 0.026(4) 0.042(4) 0.010(3) 0.005(3) -0.013(3)
C44 0.055(6) 0.098(8) 0.038(5) -0.054(5) -0.003(4) -0.016(6)
C45 0.032(4) 0.030(4) 0.064(5) -0.026(4) 0.020(4) -0.022(3)
C46 0.060(6) 0.051(6) 0.052(5) 0.032(5) 0.004(4) -0.022(5)
C47 0.070(6) 0.054(6) 0.041(5) 0.035(4) 0.003(4) -0.024(5)
C48 0.054(5) 0.086(8) 0.026(4) -0.020(5) -0.008(4) -0.017(5)

loop_
_atom_type_symbol
_atom_type_description
_atom_type_scat_dispersion_real
_atom_type_scat_dispersion_imag
_atom_type_scat_source
C C 0.0033 0.0016 'International Tables Vol C Tables 4.2.6.8 and 6.1.1.4'
H H 0.0000 0.0000 'International Tables Vol C Tables 4.2.6.8 and 6.1.1.4'
S S 0.1246 0.1234 'International Tables Vol C Tables 4.2.6.8 and 6.1.1.4'

loop_
_geom_angle_atom_site_label_1
_geom_angle_atom_site_label_2
_geom_angle_atom_site_label_3
_geom_angle
_geom_angle_site_symmetry_1
_geom_angle_site_symmetry_3
C2 S1 C5 92.9(3) . .
C10 S2 C7 93.1(3) . .
C11 C1 C2 135.7(6) 3_565 .
C11 C1 H1 112.1 3_565 .
C2 C1 H1 112.1 . .
C3 C2 C1 122.2(6) . .
C3 C2 S1 109.6(4) . .
C1 C2 S1 128.1(5) . .
C4 C3 C2 114.5(5) . .
C4 C3 H3 122.7 . .
C2 C3 H3 122.7 . .
C3 C4 C5 114.0(5) . .
C3 C4 H4 123.0 . .
C5 C4 H4 123.0 . .
C6 C5 C4 126.0(5) . .
C6 C5 S1 125.0(5) . .
C4 C5 S1 109.0(4) . .
C5 C6 C7 126.9(5) . .
C5 C6 C12 116.2(5) . .
C7 C6 C12 116.9(5) . .
C6 C7 C8 126.7(5) . .
C6 C7 S2 124.8(4) . .
C8 C7 S2 108.3(4) . .
C9 C8 C7 114.5(5) . .
C9 C8 H8 122.7 . .
C7 C8 H8 122.7 . .
C8 C9 C10 115.0(6) . .
C8 C9 H9 122.5 . .
C10 C9 H9 122.5 . .
C11 C10 C9 122.2(5) . .
C11 C10 S2 129.0(4) . .
C9 C10 S2 108.8(4) . .
C1 C11 C10 136.6(6) 3_565 .
C1 C11 H11 111.7 3_565 .
C10 C11 H11 111.7 . .
C13 C12 C17 118.8(5) . .
C13 C12 C6 121.0(5) . .
C17 C12 C6 120.2(5) . .
C14 C13 C12 120.9(6) . .
C14 C13 H13 119.5 . .
C12 C13 H13 119.5 . .
C13 C14 C15 120.0(6) . .
C13 C14 H14 120.0 . .
C15 C14 H14 120.0 . .
C16 C15 C14 119.7(5) . .
C16 C15 H15 120.1 . .
C14 C15 H15 120.1 . .
C15 C16 C17 119.8(6) . .
C15 C16 H16 120.1 . .
C17 C16 H16 120.1 . .
C12 C17 C16 120.7(6) . .
C12 C17 H17 119.6 . .
C16 C17 H17 119.6 . .
C26 C18 C19 118.5(7) . .
C26 C18 C22 125.6(7) . .
C19 C18 C22 102.6(7) . .
C29 C19 C18 119.9(7) . .
C29 C19 C20 117.3(8) . .
C18 C19 C20 111.1(8) . .
C30 C20 C21 119.5(8) . .
C30 C20 C19 118.4(8) . .
C21 C20 C19 110.4(7) . .
C33 C21 C20 120.0(7) . .
C33 C21 C22 123.8(9) . .
C20 C21 C22 104.0(9) . .
C23 C22 C21 123.8(12) . .
C23 C22 C18 112.8(9) . .
C21 C22 C18 111.8(9) . .
C22 C23 C24 126.9(12) . .
C22 C23 C35 113.5(9) . .
C24 C23 C35 108.6(8) . .
C25 C24 C37 119.5(6) . .
C25 C24 C23 120.9(8) . .
C37 C24 C23 106.9(8) . .
C24 C25 C39 120.1(6) . .
C24 C25 C26 117.0(6) . .
C39 C25 C26 111.2(6) . .
C18 C26 C27 121.2(7) . .
C18 C26 C25 116.4(7) . .
C27 C26 C25 110.8(7) . .
C28 C27 C26 120.3(7) . .
C28 C27 C44 122.2(8) . .
C26 C27 C44 104.2(7) . .
C27 C28 C29 119.9(7) . .
C27 C28 C45 117.6(9) . .
C29 C28 C45 110.6(8) . .
C19 C29 C28 120.3(7) . .
C19 C29 C46 124.3(8) . .
C28 C29 C46 103.0(7) . .
C20 C30 C31 120.7(7) . .
C20 C30 C47 122.6(8) . .
C31 C30 C47 104.5(7) . .
C32 C31 C30 119.9(6) . .
C32 C31 C40 117.2(7) . .
C30 C31 C40 110.7(6) . .
C31 C32 C33 119.1(7) . .
C31 C32 C48 124.6(8) . .
C33 C32 C48 103.9(7) . .
C21 C33 C32 120.7(7) . .
C21 C33 C34 117.8(8) . .
C32 C33 C34 110.1(9) . .
C35 C34 C41 121.0(7) . .
C35 C34 C33 116.8(9) . .
C41 C34 C33 110.3(8) . .
C34 C35 C36 120.8(7) . .
C34 C35 C23 124.1(8) . .
C36 C35 C23 102.2(6) . .
C42 C36 C35 119.4(6) . .
C42 C36 C37 117.0(7) . .
C35 C36 C37 111.8(7) . .
C38 C37 C24 120.1(6) . .
C38 C37 C36 117.5(7) . .
C24 C37 C36 110.5(6) . .
C37 C38 C40 120.7(7) . 3_665
C37 C38 C47 124.5(7) . 3_665
C40 C38 C47 103.1(6) 3_665 3_665
C40 C39 C25 119.9(6) 3_665 .
C40 C39 C44 122.7(7) 3_665 .
C25 C39 C44 105.4(7) . .
C39 C40 C38 119.6(6) 3_665 3_665
C39 C40 C31 116.2(7) 3_665 .
C38 C40 C31 111.1(6) 3_665 .
C45 C41 C34 119.4(7) 3_665 .
C45 C41 C48 124.5(9) 3_665 .
C34 C41 C48 103.8(8) . .
C36 C42 C46 123.7(7) . 3_665
C36 C42 C45 118.9(7) . 3_665
C46 C42 C45 104.1(7) 3_665 3_665
C48 C44 C39 121.1(11) 3_665 .
C48 C44 C27 119.1(10) 3_665 .
C39 C44 C27 108.4(7) . .
C41 C45 C28 117.6(8) 3_665 .
C41 C45 C42 120.6(7) 3_665 3_665
C28 C45 C42 110.4(8) . 3_665
C47 C46 C42 121.5(10) . 3_665
C47 C46 C29 115.7(9) . .
C42 C46 C29 111.8(8) 3_665 .
C46 C47 C30 121.3(10) . .
C46 C47 C38 115.5(9) . 3_665
C30 C47 C38 110.4(7) . 3_665
C44 C48 C32 118.0(10) 3_665 .
C44 C48 C41 118.7(11) 3_665 .
C32 C48 C41 111.9(9) . .

loop_
_geom_bond_atom_site_label_1
_geom_bond_atom_site_label_2
_geom_bond_distance
_geom_bond_site_symmetry_2
S1 C2 1.727(6) .
S1 C5 1.750(6) .
S2 C10 1.740(6) .
S2 C7 1.754(6) .
C1 C11 1.382(8) 3_565
C1 C2 1.411(8) .
C1 H1 0.9500 .
C2 C3 1.404(8) .
C3 C4 1.364(8) .
C3 H3 0.9500 .
C4 C5 1.410(8) .
C4 H4 0.9500 .
C5 C6 1.398(8) .
C6 C7 1.404(8) .
C6 C12 1.517(7) .
C7 C8 1.409(8) .
C8 C9 1.357(8) .
C8 H8 0.9500 .
C9 C10 1.405(8) .
C9 H9 0.9500 .
C10 C11 1.402(8) .
C11 C1 1.382(8) 3_565
C11 H11 0.9500 .
C12 C13 1.380(8) .
C12 C17 1.388(8) .
C13 C14 1.373(8) .
C13 H13 0.9500 .
C14 C15 1.396(10) .
C14 H14 0.9500 .
C15 C16 1.370(9) .
C15 H15 0.9500 .
C16 C17 1.389(8) .
C16 H16 0.9500 .
C17 H17 0.9500 .
C18 C26 1.388(10) .
C18 C19 1.435(11) .
C18 C22 1.501(14) .
C19 C29 1.376(13) .
C19 C20 1.453(11) .
C20 C30 1.373(11) .
C20 C21 1.425(13) .
C21 C33 1.373(13) .
C21 C22 1.478(11) .
C22 C23 1.241(15) .
C23 C24 1.443(10) .
C23 C35 1.613(15) .
C24 C25 1.390(10) .
C24 C37 1.436(11) .
C25 C39 1.419(10) .
C25 C26 1.451(9) .
C26 C27 1.407(11) .
C27 C28 1.364(12) .
C27 C44 1.554(14) .
C28 C29 1.428(13) .
C28 C45 1.454(11) .
C29 C46 1.527(13) .
C30 C31 1.419(10) .
C30 C47 1.488(11) .
C31 C32 1.389(10) .
C31 C40 1.451(9) .
C32 C33 1.425(12) .
C32 C48 1.456(13) .
C33 C34 1.463(11) .
C34 C35 1.369(12) .
C34 C41 1.405(13) .
C35 C36 1.421(10) .
C36 C42 1.384(10) .
C36 C37 1.453(9) .
C37 C38 1.362(10) .
C38 C40 1.428(10) 3_665
C38 C47 1.516(13) 3_665
C39 C40 1.391(10) 3_665
C39 C44 1.483(12) .
C40 C39 1.391(10) 3_665
C40 C38 1.428(10) 3_665
C41 C45 1.371(12) 3_665
C41 C48 1.490(12) .
C42 C46 1.446(11) 3_665
C42 C45 1.454(11) 3_665
C44 C48 1.251(13) 3_665
C45 C41 1.371(12) 3_665
C45 C42 1.454(11) 3_665
C46 C47 1.299(13) .
C46 C42 1.446(11) 3_665
C47 C38 1.516(13) 3_665
C48 C44 1.251(13) 3_665

loop_
_geom_torsion_atom_site_label_1
_geom_torsion_atom_site_label_2
_geom_torsion_atom_site_label_3
_geom_torsion_atom_site_label_4
_geom_torsion
_geom_torsion_site_symmetry_1
_geom_torsion_site_symmetry_4
C11 C1 C2 C3 -169.9(7) 3_565 .
C11 C1 C2 S1 14.0(11) 3_565 .
C5 S1 C2 C3 1.0(5) . .
C5 S1 C2 C1 177.5(6) . .
C1 C2 C3 C4 -178.1(6) . .
S1 C2 C3 C4 -1.3(7) . .
C2 C3 C4 C5 1.0(8) . .
C3 C4 C5 C6 -177.5(6) . .
C3 C4 C5 S1 -0.2(7) . .
C2 S1 C5 C6 176.8(5) . .
C2 S1 C5 C4 -0.5(5) . .
C4 C5 C6 C7 171.3(6) . .
S1 C5 C6 C7 -5.6(9) . .
C4 C5 C6 C12 -5.4(8) . .
S1 C5 C6 C12 177.7(4) . .
C5 C6 C7 C8 -174.0(6) . .
C12 C6 C7 C8 2.6(9) . .
C5 C6 C7 S2 0.0(9) . .
C12 C6 C7 S2 176.6(4) . .
C10 S2 C7 C6 -169.8(5) . .
C10 S2 C7 C8 5.1(4) . .
C6 C7 C8 C9 169.9(6) . .
S2 C7 C8 C9 -4.9(7) . .
C7 C8 C9 C10 1.9(8) . .
C8 C9 C10 C11 -177.7(5) . .
C8 C9 C10 S2 2.1(7) . .
C7 S2 C10 C11 175.6(6) . .
C7 S2 C10 C9 -4.2(4) . .
C9 C10 C11 C1 -178.4(7) . 3_565
S2 C10 C11 C1 1.8(11) . 3_565
C5 C6 C12 C13 116.8(6) . .
C7 C6 C12 C13 -60.2(8) . .
C5 C6 C12 C17 -60.5(7) . .
C7 C6 C12 C17 122.6(6) . .
C17 C12 C13 C14 -0.4(9) . .
C6 C12 C13 C14 -177.7(6) . .
C12 C13 C14 C15 0.4(10) . .
C13 C14 C15 C16 -0.4(10) . .
C14 C15 C16 C17 0.5(10) . .
C13 C12 C17 C16 0.5(9) . .
C6 C12 C17 C16 177.8(6) . .
C15 C16 C17 C12 -0.5(10) . .
C26 C18 C19 C29 0.2(10) . .
C22 C18 C19 C29 143.3(7) . .
C26 C18 C19 C20 -141.9(7) . .
C22 C18 C19 C20 1.2(8) . .
C29 C19 C20 C30 0.2(10) . .
C18 C19 C20 C30 143.5(7) . .
C29 C19 C20 C21 -142.9(7) . .
C18 C19 C20 C21 0.3(8) . .
C30 C20 C21 C33 -0.6(10) . .
C19 C20 C21 C33 142.0(7) . .
C30 C20 C21 C22 -144.4(7) . .
C19 C20 C21 C22 -1.7(8) . .
C33 C21 C22 C23 0.8(14) . .
C20 C21 C22 C23 142.7(9) . .
C33 C21 C22 C18 -139.5(8) . .
C20 C21 C22 C18 2.5(9) . .
C26 C18 C22 C23 -7.5(11) . .
C19 C18 C22 C23 -147.1(8) . .
C26 C18 C22 C21 137.3(7) . .
C19 C18 C22 C21 -2.3(8) . .
C21 C22 C23 C24 -135.8(10) . .
C18 C22 C23 C24 4.1(13) . .
C21 C22 C23 C35 3.9(12) . .
C18 C22 C23 C35 143.8(7) . .
C22 C23 C24 C25 0.7(13) . .
C35 C23 C24 C25 -140.5(7) . .
C22 C23 C24 C37 142.2(10) . .
C35 C23 C24 C37 1.0(8) . .
C37 C24 C25 C39 0.2(9) . .
C23 C24 C25 C39 136.9(7) . .
C37 C24 C25 C26 -139.8(6) . .
C23 C24 C25 C26 -3.0(9) . .
C19 C18 C26 C27 -0.3(10) . .
C22 C18 C26 C27 -134.2(8) . .
C19 C18 C26 C25 139.4(7) . .
C22 C18 C26 C25 5.5(10) . .
C24 C25 C26 C18 -0.1(9) . .
C39 C25 C26 C18 -143.4(6) . .
C24 C25 C26 C27 143.6(6) . .
C39 C25 C26 C27 0.2(8) . .
C18 C26 C27 C28 0.4(11) . .
C25 C26 C27 C28 -141.3(7) . .
C18 C26 C27 C44 142.1(7) . .
C25 C26 C27 C44 0.4(7) . .
C26 C27 C28 C29 -0.5(11) . .
C44 C27 C28 C29 -135.3(8) . .
C26 C27 C28 C45 138.9(7) . .
C44 C27 C28 C45 4.1(10) . .
C18 C19 C29 C28 -0.3(11) . .
C20 C19 C29 C28 139.6(7) . .
C18 C19 C29 C46 -135.9(8) . .
C20 C19 C29 C46 4.0(11) . .
C27 C28 C29 C19 0.4(11) . .
C45 C28 C29 C19 -141.5(7) . .
C27 C28 C29 C46 144.1(7) . .
C45 C28 C29 C46 2.1(8) . .
C21 C20 C30 C31 0.3(10) . .
C19 C20 C30 C31 -139.4(7) . .
C21 C20 C30 C47 136.9(8) . .
C19 C20 C30 C47 -2.8(11) . .
C20 C30 C31 C32 0.2(9) . .
C47 C30 C31 C32 -143.1(6) . .
C20 C30 C31 C40 141.6(6) . .
C47 C30 C31 C40 -1.7(7) . .
C30 C31 C32 C33 -0.5(9) . .
C40 C31 C32 C33 -139.5(6) . .
C30 C31 C32 C48 135.4(7) . .
C40 C31 C32 C48 -3.6(10) . .
C20 C21 C33 C32 0.4(10) . .
C22 C21 C33 C32 136.7(8) . .
C20 C21 C33 C34 -139.5(7) . .
C22 C21 C33 C34 -3.2(11) . .
C31 C32 C33 C21 0.2(10) . .
C48 C32 C33 C21 -143.7(7) . .
C31 C32 C33 C34 142.8(7) . .
C48 C32 C33 C34 -1.1(8) . .
C21 C33 C34 C35 0.0(10) . .
C32 C33 C34 C35 -143.8(7) . .
C21 C33 C34 C41 143.2(7) . .
C32 C33 C34 C41 -0.6(8) . .
C41 C34 C35 C36 0.4(11) . .
C33 C34 C35 C36 139.4(7) . .
C41 C34 C35 C23 -134.0(8) . .
C33 C34 C35 C23 5.1(11) . .
C22 C23 C35 C34 -7.2(11) . .
C24 C23 C35 C34 139.8(7) . .
C22 C23 C35 C36 -148.2(7) . .
C24 C23 C35 C36 -1.3(8) . .
C34 C35 C36 C42 0.3(10) . .
C23 C35 C36 C42 143.1(6) . .
C34 C35 C36 C37 -141.5(7) . .
C23 C35 C36 C37 1.2(7) . .
C25 C24 C37 C38 0.0(9) . .
C23 C24 C37 C38 -142.1(6) . .
C25 C24 C37 C36 141.9(6) . .
C23 C24 C37 C36 -0.2(7) . .
C42 C36 C37 C38 -0.6(9) . .
C35 C36 C37 C38 142.3(6) . .
C42 C36 C37 C24 -143.5(6) . .
C35 C36 C37 C24 -0.7(8) . .
C24 C37 C38 C40 -0.9(9) . 3_665
C36 C37 C38 C40 -140.2(6) . 3_665
C24 C37 C38 C47 135.7(7) . 3_665
C36 C37 C38 C47 -3.5(10) . 3_665
C24 C25 C39 C40 0.6(9) . 3_665
C26 C25 C39 C40 142.6(6) . 3_665
C24 C25 C39 C44 -142.9(6) . .
C26 C25 C39 C44 -0.9(7) . .
C32 C31 C40 C39 0.2(8) . 3_665
C30 C31 C40 C39 -142.3(6) . 3_665
C32 C31 C40 C38 141.7(6) . 3_665
C30 C31 C40 C38 -0.9(7) . 3_665
C35 C34 C41 C45 -0.6(11) . 3_665
C33 C34 C41 C45 -142.0(7) . 3_665
C35 C34 C41 C48 143.4(7) . .
C33 C34 C41 C48 2.0(8) . .
C35 C36 C42 C46 -135.5(7) . 3_665
C37 C36 C42 C46 4.5(10) . 3_665
C35 C36 C42 C45 -0.8(9) . 3_665
C37 C36 C42 C45 139.1(6) . 3_665
C40 C39 C44 C48 2.0(11) 3_665 3_665
C25 C39 C44 C48 144.1(8) . 3_665
C40 C39 C44 C27 -141.1(7) 3_665 .
C25 C39 C44 C27 1.1(7) . .
C28 C27 C44 C48 -4.1(12) . 3_665
C26 C27 C44 C48 -144.9(8) . 3_665
C28 C27 C44 C39 139.8(7) . .
C26 C27 C44 C39 -1.0(8) . .
C27 C28 C45 C41 -0.2(10) . 3_665
C29 C28 C45 C41 142.7(7) . 3_665
C27 C28 C45 C42 -144.0(7) . 3_665
C29 C28 C45 C42 -1.1(9) . 3_665
C19 C29 C46 C47 -5.6(12) . .
C28 C29 C46 C47 -147.3(8) . .
C19 C29 C46 C42 139.2(8) . 3_665
C28 C29 C46 C42 -2.5(8) . 3_665
C42 C46 C47 C30 -138.3(8) 3_665 .
C29 C46 C47 C30 2.9(11) . .
C42 C46 C47 C38 -0.2(11) 3_665 3_665
C29 C46 C47 C38 140.9(7) . 3_665
C20 C30 C47 C46 1.1(12) . .
C31 C30 C47 C46 143.5(8) . .
C20 C30 C47 C38 -138.9(7) . 3_665
C31 C30 C47 C38 3.6(7) . 3_665
C31 C32 C48 C44 4.2(12) . 3_665
C33 C32 C48 C44 145.4(8) . 3_665
C31 C32 C48 C41 -138.9(7) . .
C33 C32 C48 C41 2.3(8) . .
C45 C41 C48 C44 -4.0(13) 3_665 3_665
C34 C41 C48 C44 -145.5(8) . 3_665
C45 C41 C48 C32 138.8(8) 3_665 .
C34 C41 C48 C32 -2.7(8) . .
